data_2240713
loop_
_publ_author_name
'Krishnamurthy, M. S.'
'Begum, Noor Shahina'

_publ_section_title
;
 Crystal structure of ethyl
 6-(2-fluorophenyl)-4-hydroxy-2-sulfanylidene-4-trifluoromethyl-1,3-diazinane-5-carboxylate
;
_journal_coeditor_code HB7389
_journal_issue 5
_journal_name_full 'Acta Crystallographica Section E'
_journal_page_first o268
_journal_page_last o269
_journal_paper_doi 10.1107/S2056989015005836
_journal_volume 71
_journal_year 2015
_chemical_formula_iupac 'C14 H14 F4 N2 O3 S'
_chemical_formula_moiety 'C14 H14 F4 N2 O3 S'
_chemical_formula_sum 'C14 H14 F4 N2 O3 S'
_chemical_formula_weight 366.33
_chemical_name_systematic
;
Ethyl 6-(2-fluorophenyl)-4-hydroxy-2-sulfanylidene-4-trifluoromethyl-
1,3-diazinane-5-carboxylate
;
_space_group_IT_number 14
_symmetry_cell_setting monoclinic
_symmetry_space_group_name_Hall '-P 2ybc'
_symmetry_space_group_name_H-M 'P 1 21/c 1'
_atom_sites_solution_hydrogens geom
_atom_sites_solution_primary direct
_atom_sites_solution_secondary difmap
_audit_creation_method SHELXL-97
_cell_angle_alpha 90.00
_cell_angle_beta 108.239(5)
_cell_angle_gamma 90.00
_cell_formula_units_Z 4
_cell_length_a 10.937(3)
_cell_length_b 9.934(3)
_cell_length_c 14.629(4)
_cell_measurement_reflns_used 2646
_cell_measurement_temperature 100(2)
_cell_measurement_theta_max 25.00
_cell_measurement_theta_min 1.96
_cell_volume 1509.6(7)
_computing_cell_refinement
;
SAINT-Plus (Bruker, 1998)
;
_computing_data_collection
;
SMART (Bruker,1998)
;
_computing_data_reduction
;
SAINT-Plus (Bruker, 1998)
;
_computing_molecular_graphics
;
ORTEP-3 for Windows (Farrugia, 2012) and CAMERON (Watkin <i>et al.</i>,
1996)
;
_computing_publication_material
;
WinGX (Farrugia, 2012)
;
_computing_structure_refinement
;
SHELXL97 (Sheldrick, 2008)
;
_computing_structure_solution
;
SHELXS97 (Sheldrick, 2008)
;
_diffrn_ambient_temperature 100(2)
_diffrn_measured_fraction_theta_full 0.997
_diffrn_measured_fraction_theta_max 0.997
_diffrn_measurement_device_type 'Bruker SMART APEX CCD detector'
_diffrn_measurement_method '\w scans'
_diffrn_radiation_monochromator graphite
_diffrn_radiation_source 'fine-focus sealed tube'
_diffrn_radiation_type MoK\a
_diffrn_radiation_wavelength 0.71073
_diffrn_reflns_av_R_equivalents 0.0341
_diffrn_reflns_av_sigmaI/netI 0.0401
_diffrn_reflns_limit_h_max 13
_diffrn_reflns_limit_h_min -12
_diffrn_reflns_limit_k_max 7
_diffrn_reflns_limit_k_min -11
_diffrn_reflns_limit_l_max 17
_diffrn_reflns_limit_l_min -17
_diffrn_reflns_number 7619
_diffrn_reflns_theta_full 25.00
_diffrn_reflns_theta_max 25.00
_diffrn_reflns_theta_min 1.96
_exptl_absorpt_coefficient_mu 0.277
_exptl_absorpt_correction_T_max 0.9571
_exptl_absorpt_correction_T_min 0.9519
_exptl_absorpt_correction_type multi-scan
_exptl_absorpt_process_details
;
(SADABS; Bruker, 1998)
;
_exptl_crystal_colour colourless
_exptl_crystal_density_diffrn 1.612
_exptl_crystal_density_method 'not measured'
_exptl_crystal_description block
_exptl_crystal_F_000 752
_exptl_crystal_size_max 0.15
_exptl_crystal_size_mid 0.12
_exptl_crystal_size_min 0.09
_refine_diff_density_max 0.635
_refine_diff_density_min -0.286
_refine_ls_extinction_method none
_refine_ls_goodness_of_fit_ref 1.032
_refine_ls_hydrogen_treatment constr
_refine_ls_matrix_type full
_refine_ls_number_parameters 219
_refine_ls_number_reflns 2646
_refine_ls_number_restraints 0
_refine_ls_restrained_S_all 1.032
_refine_ls_R_factor_all 0.0573
_refine_ls_R_factor_gt 0.0459
_refine_ls_shift/su_max 0.000
_refine_ls_shift/su_mean 0.000
_refine_ls_structure_factor_coef Fsqd
_refine_ls_weighting_details 'calc w=1/[\s^2^(Fo^2^)+(0.0939P)^2^+0.0341P] where P=(Fo^2^+2Fc^2^)/3'
_refine_ls_weighting_scheme calc
_refine_ls_wR_factor_gt 0.1268
_refine_ls_wR_factor_ref 0.1412
_reflns_number_gt 2138
_reflns_number_total 2646
_reflns_threshold_expression >2\s(I)
_cod_data_source_file hb7389sup1.cif
_cod_data_source_block I
_cod_original_cell_volume 1509.7(8)
_cod_original_sg_symbol_H-M 'P 21/c'
_cod_database_code 2240713
_cod_database_fobs_code 2240713

loop_
_symmetry_equiv_pos_as_xyz
'x, y, z'
'-x, y+1/2, -z+1/2'
'-x, -y, -z'
'x, -y-1/2, z-1/2'

loop_
_atom_site_type_symbol
_atom_site_label
_atom_site_fract_x
_atom_site_fract_y
_atom_site_fract_z
_atom_site_U_iso_or_equiv
_atom_site_adp_type
_atom_site_calc_flag
_atom_site_refinement_flags
_atom_site_occupancy
_atom_site_symmetry_multiplicity
S S1 0.09623(6) 0.40020(7) 0.12780(4) 0.0190(2) Uani d . 1 1
O O1 -0.35850(17) 0.71225(18) 0.25205(13) 0.0243(5) Uani d . 1 1
O O2 -0.44764(17) 0.50537(18) 0.22450(13) 0.0214(4) Uani d . 1 1
O O3 -0.18273(16) 0.75721(18) 0.15250(12) 0.0194(4) Uani d . 1 1
H H3 -0.2203 0.7777 0.1926 0.029 Uiso calc R 1 1
N N1 -0.10705(19) 0.5616(2) 0.09977(14) 0.0177(5) Uani d . 1 1
H H1 -0.0968 0.5790 0.0436 0.021 Uiso calc R 1 1
N N2 -0.0313(2) 0.4589(2) 0.24785(14) 0.0178(5) Uani d . 1 1
H H2 0.0244 0.4048 0.2875 0.021 Uiso calc R 1 1
F F1 -0.36294(14) 0.50800(15) -0.00967(10) 0.0242(4) Uani d . 1 1
F F2 -0.29456(14) 0.70124(16) -0.04041(10) 0.0238(4) Uani d . 1 1
F F3 -0.42992(13) 0.68945(15) 0.03915(10) 0.0225(4) Uani d . 1 1
F F4 -0.18118(15) 0.23990(15) 0.27621(10) 0.0270(4) Uani d . 1 1
C C1 -0.3263(2) 0.6310(3) 0.02677(18) 0.0183(6) Uani d . 1 1
C C2 -0.0206(2) 0.4780(2) 0.16074(18) 0.0165(6) Uani d . 1 1
C C3 -0.3585(2) 0.5968(3) 0.22634(18) 0.0189(6) Uani d . 1 1
C C6 -0.1299(2) 0.5223(3) 0.28213(17) 0.0182(6) Uani d . 1 1
H H6 -0.0996 0.6145 0.3062 0.022 Uiso calc R 1 1
C C5 -0.2516(2) 0.5364(3) 0.19469(17) 0.0164(6) Uani d . 1 1
H H5 -0.2787 0.4454 0.1664 0.020 Uiso calc R 1 1
C C4 -0.2143(2) 0.6238(3) 0.12085(18) 0.0163(6) Uani d . 1 1
C C7 -0.5546(3) 0.5477(3) 0.2590(2) 0.0270(7) Uani d . 1 1
H H7A -0.6337 0.4981 0.2234 0.032 Uiso calc R 1 1
H H7B -0.5711 0.6451 0.2465 0.032 Uiso calc R 1 1
C C8 -0.5230(3) 0.5208(3) 0.3643(2) 0.0334(7) Uani d . 1 1
H H8A -0.5017 0.4254 0.3770 0.050 Uiso calc R 1 1
H H8B -0.5975 0.5433 0.3851 0.050 Uiso calc R 1 1
H H8C -0.4493 0.5761 0.3999 0.050 Uiso calc R 1 1
C C9 -0.1537(2) 0.4440(3) 0.36335(17) 0.0163(6) Uani d . 1 1
C C10 -0.1553(2) 0.5097(3) 0.44637(17) 0.0182(6) Uani d . 1 1
H H10 -0.1368 0.6033 0.4530 0.022 Uiso calc R 1 1
C C11 -0.1832(2) 0.4416(3) 0.51975(18) 0.0210(6) Uani d . 1 1
H H11 -0.1870 0.4889 0.5752 0.025 Uiso calc R 1 1
C C12 -0.2054(2) 0.3050(3) 0.51222(19) 0.0235(6) Uani d . 1 1
H H12 -0.2225 0.2579 0.5634 0.028 Uiso calc R 1 1
C C13 -0.2031(2) 0.2362(3) 0.43111(17) 0.0214(6) Uani d . 1 1
H H13 -0.2176 0.1418 0.4259 0.026 Uiso calc R 1 1
C C14 -0.1794(2) 0.3073(3) 0.35795(18) 0.0199(6) Uani d . 1 1

loop_
_atom_site_aniso_label
_atom_site_aniso_U_11
_atom_site_aniso_U_22
_atom_site_aniso_U_33
_atom_site_aniso_U_12
_atom_site_aniso_U_13
_atom_site_aniso_U_23
S1 0.0188(4) 0.0194(4) 0.0211(4) 0.0030(3) 0.0096(3) 0.0022(3)
O1 0.0242(10) 0.0196(11) 0.0303(10) 0.0003(8) 0.0104(8) -0.0030(8)
O2 0.0194(10) 0.0217(10) 0.0250(10) -0.0018(8) 0.0098(8) 0.0004(8)
O3 0.0205(10) 0.0177(10) 0.0216(10) -0.0009(8) 0.0089(8) -0.0010(8)
N1 0.0208(11) 0.0191(12) 0.0152(11) 0.0020(9) 0.0086(9) 0.0033(9)
N2 0.0176(11) 0.0212(12) 0.0139(11) 0.0037(9) 0.0040(9) 0.0029(9)
F1 0.0250(8) 0.0219(9) 0.0227(8) -0.0002(7) 0.0035(7) -0.0039(7)
F2 0.0231(8) 0.0304(9) 0.0186(8) 0.0043(7) 0.0074(6) 0.0092(7)
F3 0.0169(7) 0.0278(9) 0.0232(8) 0.0058(6) 0.0071(6) 0.0019(7)
F4 0.0400(9) 0.0207(9) 0.0240(8) -0.0038(7) 0.0154(7) -0.0038(7)
C1 0.0189(13) 0.0156(13) 0.0225(14) 0.0026(11) 0.0097(11) 0.0005(11)
C2 0.0163(13) 0.0144(13) 0.0189(13) -0.0023(10) 0.0055(11) 0.0011(10)
C3 0.0158(13) 0.0224(16) 0.0166(13) -0.0023(11) 0.0023(10) 0.0026(11)
C6 0.0175(13) 0.0159(14) 0.0207(13) -0.0004(11) 0.0052(11) 0.0001(11)
C5 0.0185(13) 0.0155(13) 0.0155(12) 0.0016(11) 0.0058(11) 0.0004(10)
C4 0.0170(13) 0.0136(13) 0.0189(13) 0.0016(10) 0.0066(11) -0.0009(10)
C7 0.0168(14) 0.0304(16) 0.0372(17) 0.0008(12) 0.0134(13) -0.0010(13)
C8 0.0311(16) 0.046(2) 0.0301(16) -0.0089(15) 0.0197(14) -0.0049(14)
C9 0.0127(12) 0.0202(14) 0.0156(12) 0.0032(11) 0.0041(10) 0.0031(11)
C10 0.0144(13) 0.0177(14) 0.0207(14) 0.0010(10) 0.0030(11) -0.0020(11)
C11 0.0206(14) 0.0273(15) 0.0160(13) 0.0013(12) 0.0070(11) -0.0014(11)
C12 0.0243(14) 0.0253(16) 0.0235(14) 0.0033(12) 0.0111(11) 0.0080(12)
C13 0.0281(14) 0.0154(14) 0.0228(14) 0.0002(12) 0.0110(11) 0.0038(11)
C14 0.0229(14) 0.0183(14) 0.0186(13) 0.0014(11) 0.0068(11) -0.0032(11)

loop_
_atom_type_symbol
_atom_type_description
_atom_type_scat_dispersion_real
_atom_type_scat_dispersion_imag
_atom_type_scat_source
C C 0.0033 0.0016 'International Tables Vol C Tables 4.2.6.8 and 6.1.1.4'
H H 0.0000 0.0000 'International Tables Vol C Tables 4.2.6.8 and 6.1.1.4'
F F 0.0171 0.0103 'International Tables Vol C Tables 4.2.6.8 and 6.1.1.4'
N N 0.0061 0.0033 'International Tables Vol C Tables 4.2.6.8 and 6.1.1.4'
O O 0.0106 0.0060 'International Tables Vol C Tables 4.2.6.8 and 6.1.1.4'
S S 0.1246 0.1234 'International Tables Vol C Tables 4.2.6.8 and 6.1.1.4'

loop_
_geom_angle_atom_site_label_1
_geom_angle_atom_site_label_2
_geom_angle_atom_site_label_3
_geom_angle
C3 O2 C7 117.0(2)
C4 O3 H3 109.5
C2 N1 C4 124.5(2)
C2 N1 H1 117.8
C4 N1 H1 117.8
C2 N2 C6 124.1(2)
C2 N2 H2 117.9
C6 N2 H2 117.9
F3 C1 F2 107.4(2)
F3 C1 F1 106.8(2)
F2 C1 F1 107.3(2)
F3 C1 C4 111.9(2)
F2 C1 C4 111.5(2)
F1 C1 C4 111.7(2)
N2 C2 N1 117.7(2)
N2 C2 S1 120.65(19)
N1 C2 S1 121.70(19)
O1 C3 O2 125.8(2)
O1 C3 C5 123.3(2)
O2 C3 C5 110.9(2)
N2 C6 C9 112.0(2)
N2 C6 C5 107.03(19)
C9 C6 C5 112.6(2)
N2 C6 H6 108.4
C9 C6 H6 108.4
C5 C6 H6 108.4
C3 C5 C6 109.46(19)
C3 C5 C4 113.1(2)
C6 C5 C4 106.6(2)
C3 C5 H5 109.2
C6 C5 H5 109.2
C4 C5 H5 109.2
O3 C4 N1 109.9(2)
O3 C4 C1 107.2(2)
N1 C4 C1 107.66(19)
O3 C4 C5 113.1(2)
N1 C4 C5 108.7(2)
C1 C4 C5 110.1(2)
O2 C7 C8 110.5(2)
O2 C7 H7A 109.6
C8 C7 H7A 109.6
O2 C7 H7B 109.6
C8 C7 H7B 109.6
H7A C7 H7B 108.1
C7 C8 H8A 109.5
C7 C8 H8B 109.5
H8A C8 H8B 109.5
C7 C8 H8C 109.5
H8A C8 H8C 109.5
H8B C8 H8C 109.5
C10 C9 C14 117.0(2)
C10 C9 C6 120.0(2)
C14 C9 C6 122.9(2)
C11 C10 C9 121.2(3)
C11 C10 H10 119.4
C9 C10 H10 119.4
C12 C11 C10 119.8(2)
C12 C11 H11 120.1
C10 C11 H11 120.1
C13 C12 C11 120.5(2)
C13 C12 H12 119.7
C11 C12 H12 119.7
C14 C13 C12 118.4(3)
C14 C13 H13 120.8
C12 C13 H13 120.8
F4 C14 C13 118.4(2)
F4 C14 C9 118.5(2)
C13 C14 C9 123.0(2)

loop_
_geom_bond_atom_site_label_1
_geom_bond_atom_site_label_2
_geom_bond_distance
S1 C2 1.688(3)
O1 C3 1.207(3)
O2 C3 1.327(3)
O2 C7 1.473(3)
O3 C4 1.411(3)
O3 H3 0.8400
N1 C2 1.361(3)
N1 C4 1.442(3)
N1 H1 0.8800
N2 C2 1.329(3)
N2 C6 1.466(3)
N2 H2 0.8800
F1 C1 1.343(3)
F2 C1 1.337(3)
F3 C1 1.335(3)
F4 C14 1.365(3)
C1 C4 1.531(3)
C3 C5 1.510(3)
C6 C9 1.509(3)
C6 C5 1.537(3)
C6 H6 1.0000
C5 C4 1.537(3)
C5 H5 1.0000
C7 C8 1.494(4)
C7 H7A 0.9900
C7 H7B 0.9900
C8 H8A 0.9800
C8 H8B 0.9800
C8 H8C 0.9800
C9 C10 1.384(3)
C9 C14 1.384(4)
C10 C11 1.381(4)
C10 H10 0.9500
C11 C12 1.377(4)
C11 H11 0.9500
C12 C13 1.377(4)
C12 H12 0.9500
C13 C14 1.373(4)
C13 H13 0.9500

loop_
_geom_hbond_atom_site_label_D
_geom_hbond_atom_site_label_H
_geom_hbond_atom_site_label_A
_geom_hbond_site_symmetry_A
_geom_hbond_distance_DH
_geom_hbond_distance_HA
_geom_hbond_distance_DA
_geom_hbond_angle_DHA
O3 H3 O1 . 0.84 2.07 2.787(3) 143
C10 H10 F2 4_576 0.95 2.62 3.285(6) 128
C13 H13 F1 4_566 0.95 2.56 3.262(8) 131
N1 H1 S1 3_565 0.88 2.52 3.389(2) 171
N2 H2 O3 2_545 0.88 2.23 3.079(3) 162

loop_
_geom_torsion_atom_site_label_1
_geom_torsion_atom_site_label_2
_geom_torsion_atom_site_label_3
_geom_torsion_atom_site_label_4
_geom_torsion
C6 N2 C2 N1 -0.1(4)
C6 N2 C2 S1 -179.87(18)
C4 N1 C2 N2 -4.3(4)
C4 N1 C2 S1 175.49(18)
C7 O2 C3 O1 -1.5(4)
C7 O2 C3 C5 176.6(2)
C2 N2 C6 C9 157.1(2)
C2 N2 C6 C5 33.2(3)
O1 C3 C5 C6 69.9(3)
O2 C3 C5 C6 -108.2(2)
O1 C3 C5 C4 -48.7(3)
O2 C3 C5 C4 133.1(2)
N2 C6 C5 C3 178.0(2)
C9 C6 C5 C3 54.5(3)
N2 C6 C5 C4 -59.4(2)
C9 C6 C5 C4 177.1(2)
C2 N1 C4 O3 98.7(3)
C2 N1 C4 C1 -144.9(2)
C2 N1 C4 C5 -25.5(3)
F3 C1 C4 O3 -60.8(3)
F2 C1 C4 O3 59.5(3)
F1 C1 C4 O3 179.53(18)
F3 C1 C4 N1 -179.01(19)
F2 C1 C4 N1 -58.7(3)
F1 C1 C4 N1 61.3(3)
F3 C1 C4 C5 62.6(3)
F2 C1 C4 C5 -177.09(19)
F1 C1 C4 C5 -57.1(3)
C3 C5 C4 O3 54.3(3)
C6 C5 C4 O3 -66.0(2)
C3 C5 C4 N1 176.62(19)
C6 C5 C4 N1 56.3(2)
C3 C5 C4 C1 -65.6(3)
C6 C5 C4 C1 174.1(2)
C3 O2 C7 C8 -90.8(3)
N2 C6 C9 C10 131.1(2)
C5 C6 C9 C10 -108.2(3)
N2 C6 C9 C14 -51.4(3)
C5 C6 C9 C14 69.3(3)
C14 C9 C10 C11 -0.9(3)
C6 C9 C10 C11 176.7(2)
C9 C10 C11 C12 2.3(4)
C10 C11 C12 C13 -1.6(4)
C11 C12 C13 C14 -0.6(4)
C12 C13 C14 F4 -178.0(2)
C12 C13 C14 C9 2.2(4)
C10 C9 C14 F4 178.7(2)
C6 C9 C14 F4 1.2(4)
C10 C9 C14 C13 -1.4(4)
C6 C9 C14 C13 -178.9(2)
